data_1506047
loop_
_publ_author_name
'Thornton, Paul D.'
'Burnell, D. Jean'

_publ_section_title
;
 A Pauson-Khand and ring-expansion approach to the aquariane ring system.
;
_journal_issue 15
_journal_name_full 'Organic letters'
_journal_page_first 3195
_journal_page_last 3198
_journal_paper_doi 10.1021/ol0609715
_journal_volume 8
_journal_year 2006
_chemical_formula_sum 'C20 H32 O3 Si'
_chemical_formula_weight 348.55
_chemical_name_systematic
; 
 ? 
;
_space_group_IT_number 61
_symmetry_cell_setting orthorhombic
_symmetry_space_group_name_Hall '-P 2ac 2ab'
_symmetry_space_group_name_H-M 'P b c a'
_atom_sites_solution_hydrogens geom
_atom_sites_solution_primary direct
_atom_sites_solution_secondary difmap
_audit_creation_method SHELXL-97
_cell_angle_alpha 90.00
_cell_angle_beta 90.00
_cell_angle_gamma 90.00
_cell_formula_units_Z 8
_cell_length_a 10.2128(10)
_cell_length_b 14.5819(14)
_cell_length_c 26.706(3)
_cell_measurement_reflns_used 6676
_cell_measurement_temperature 193(2)
_cell_measurement_theta_max 26.38
_cell_measurement_theta_min 2.51
_cell_volume 3977.1(7)
_computing_cell_refinement 'Bruker SAINT (Bruker, 1997)'
_computing_data_collection 'Bruker SMART (Bruker, 1997)'
_computing_data_reduction 'Bruker SAINT (Bruker, 1997)'
_computing_molecular_graphics 'teXsan for Windows (MSC, 1997)'
_computing_publication_material 'teXsan for Windows (MSC, 1997)'
_computing_structure_refinement 'SHELXL-97 (Sheldrick, 1997)'
_computing_structure_solution 'SHELXS-97 (Sheldrick, 1990)'
_diffrn_ambient_temperature 193(2)
_diffrn_detector_area_resol_mean 8.192
_diffrn_measured_fraction_theta_full 0.998
_diffrn_measured_fraction_theta_max 0.998
_diffrn_measurement_device_type 'Bruker PLATFORM diffractometer/SMART 1000 CCD area detector'
_diffrn_measurement_method '\w scans'
_diffrn_radiation_monochromator graphite
_diffrn_radiation_source 'fine-focus sealed tube'
_diffrn_radiation_type MoK\a
_diffrn_radiation_wavelength 0.71073
_diffrn_reflns_av_R_equivalents 0.0359
_diffrn_reflns_av_sigmaI/netI 0.0191
_diffrn_reflns_limit_h_max 12
_diffrn_reflns_limit_h_min -12
_diffrn_reflns_limit_k_max 18
_diffrn_reflns_limit_k_min -18
_diffrn_reflns_limit_l_max 33
_diffrn_reflns_limit_l_min -33
_diffrn_reflns_number 29937
_diffrn_reflns_theta_full 26.42
_diffrn_reflns_theta_max 26.42
_diffrn_reflns_theta_min 1.52
_diffrn_standards_decay_% 0
_diffrn_standards_interval_time 0
_diffrn_standards_number 0
_exptl_absorpt_coefficient_mu 0.132
_exptl_absorpt_correction_T_max 0.9602
_exptl_absorpt_correction_T_min 0.9356
_exptl_absorpt_correction_type multi-scan
_exptl_absorpt_process_details 'SADABS (Sheldrick, 1996)'
_exptl_crystal_colour colorless
_exptl_crystal_density_diffrn 1.164
_exptl_crystal_density_method 'not measured'
_exptl_crystal_description prism
_exptl_crystal_F_000 1520
_exptl_crystal_size_max 0.51
_exptl_crystal_size_mid 0.34
_exptl_crystal_size_min 0.31
_refine_diff_density_max 0.675
_refine_diff_density_min -0.467
_refine_diff_density_rms 0.062
_refine_ls_extinction_method none
_refine_ls_goodness_of_fit_ref 1.038
_refine_ls_hydrogen_treatment mixed
_refine_ls_matrix_type full
_refine_ls_number_parameters 271
_refine_ls_number_reflns 4083
_refine_ls_number_restraints 0
_refine_ls_restrained_S_all 1.038
_refine_ls_R_factor_all 0.0667
_refine_ls_R_factor_gt 0.0564
_refine_ls_shift/su_max 0.000
_refine_ls_shift/su_mean 0.000
_refine_ls_structure_factor_coef Fsqd
_refine_ls_weighting_details 'calc w=1/[\s^2^(Fo^2^)+(0.0951P)^2^+3.2690P] where P=(Fo^2^+2Fc^2^)/3'
_refine_ls_weighting_scheme calc
_refine_ls_wR_factor_gt 0.1571
_refine_ls_wR_factor_ref 0.1683
_reflns_number_gt 3420
_reflns_number_total 4083
_reflns_threshold_expression >2sigma(I)
_cod_data_source_file ol0609715si20060423_101157.cif
_cod_data_source_block shelxl
_cod_depositor_comments
;
The following automatic conversions were performed:

'_symmetry_cell_setting' value 'Orthorhombic' changed to
'orthorhombic' according to
/home/saulius/struct/CIF-dictionaries/cif_core.dic dictionary named
'cif_core.dic' version 2.4.1 from 2010-06-29.

Automatic conversion script
Id: cif_fix_values 1715 2011-07-08 13:25:40Z adriana 
;
_cod_original_sg_symbol_H-M Pbca
_cod_database_code 1506047

loop_
_symmetry_equiv_pos_as_xyz
'x, y, z'
'x+1/2, -y+1/2, -z'
'-x, y+1/2, -z+1/2'
'-x+1/2, -y, z+1/2'
'-x, -y, -z'
'-x-1/2, y-1/2, z'
'x, -y-1/2, z-1/2'
'x-1/2, y, -z-1/2'

loop_
_atom_site_label
_atom_site_type_symbol
_atom_site_fract_x
_atom_site_fract_y
_atom_site_fract_z
_atom_site_U_iso_or_equiv
_atom_site_adp_type
_atom_site_occupancy
_atom_site_symmetry_multiplicity
_atom_site_calc_flag
Si Si 0.19464(6) 0.11112(5) 0.07999(2) 0.0391(2) Uani 1 1 d
O1 O 0.31812(13) 0.14863(10) 0.11319(5) 0.0283(3) Uani 1 1 d
O2 O 0.64622(15) 0.22768(11) 0.20644(6) 0.0329(4) Uani 1 1 d
O3 O 0.72695(19) -0.12136(12) 0.15647(8) 0.0511(5) Uani 1 1 d
C1 C 0.31876(18) 0.16968(13) 0.16537(7) 0.0235(4) Uani 1 1 d
C2 C 0.3245(2) 0.27338(14) 0.17195(8) 0.0300(4) Uani 1 1 d
C3 C 0.4654(2) 0.29749(13) 0.15753(9) 0.0308(5) Uani 1 1 d
C4 C 0.54940(18) 0.21095(12) 0.16869(7) 0.0227(4) Uani 1 1 d
C5 C 0.6171(2) 0.17630(14) 0.12075(8) 0.0273(4) Uani 1 1 d
C6 C 0.6874(2) 0.08422(15) 0.12644(9) 0.0336(5) Uani 1 1 d
C7 C 0.6006(2) 0.01806(13) 0.15364(7) 0.0265(4) Uani 1 1 d
C8 C 0.49194(18) 0.04367(12) 0.17704(7) 0.0222(4) Uani 1 1 d
C9 C 0.44963(17) 0.13896(12) 0.18871(7) 0.0208(4) Uani 1 1 d
C10 C 0.4340(2) 0.13137(14) 0.24689(7) 0.0289(4) Uani 1 1 d
C11 C 0.4527(3) 0.02999(17) 0.26123(9) 0.0551(8) Uani 1 1 d
C12 C 0.4373(2) -0.02553(14) 0.21258(8) 0.0329(5) Uani 1 1 d
C13 C 0.5259(3) -0.10855(15) 0.20517(10) 0.0407(6) Uani 1 1 d
C14 C 0.6308(2) -0.07695(14) 0.16860(8) 0.0330(5) Uani 1 1 d
C15 C 0.2397(2) 0.13558(18) 0.01359(8) 0.0422(6) Uani 1 1 d
C16 C 0.2606(4) 0.2381(3) 0.00751(12) 0.0848(13) Uani 1 1 d
C17 C 0.1313(3) 0.1031(2) -0.02214(11) 0.0517(7) Uani 1 1 d
C18 C 0.3653(4) 0.0853(4) 0.00005(15) 0.1048(17) Uani 1 1 d
C19 C 0.1743(6) -0.0118(3) 0.09271(19) 0.142(3) Uani 1 1 d
C20 C 0.0423(3) 0.1708(4) 0.09833(14) 0.1064(18) Uani 1 1 d
H1 H 0.244(2) 0.1419(15) 0.1829(9) 0.028 Uiso 1 1 d
H2 H 0.260(3) 0.3049(18) 0.1536(9) 0.036 Uiso 1 1 d
H3 H 0.305(2) 0.2904(17) 0.2079(10) 0.036 Uiso 1 1 d
H4 H 0.476(2) 0.3120(17) 0.1214(10) 0.037 Uiso 1 1 d
H5 H 0.499(3) 0.3466(18) 0.1767(9) 0.037 Uiso 1 1 d
H6 H 0.551(2) 0.1686(16) 0.0951(9) 0.033 Uiso 1 1 d
H7 H 0.681(2) 0.2212(17) 0.1120(9) 0.033 Uiso 1 1 d
H8 H 0.714(2) 0.0609(18) 0.0956(10) 0.040 Uiso 1 1 d
H9 H 0.773(3) 0.0926(18) 0.1444(10) 0.040 Uiso 1 1 d
H10 H 0.499(3) 0.1660(17) 0.2654(9) 0.035 Uiso 1 1 d
H11 H 0.356(3) 0.1523(16) 0.2570(10) 0.035 Uiso 1 1 d
H12 H 0.5385 0.0210 0.2750 0.067 Uiso 1 1 d
H13 H 0.3896 0.0119 0.2853 0.067 Uiso 1 1 d
H14 H 0.350(3) -0.0383(18) 0.2057(10) 0.040 Uiso 1 1 d
H15 H 0.571(3) -0.1250(18) 0.2372(11) 0.049 Uiso 1 1 d
H16 H 0.483(3) -0.1624(19) 0.1882(11) 0.049 Uiso 1 1 d
H17 H 0.2685 0.2661 0.0392 0.100 Uiso 1 1 d
H18 H 0.3392 0.2484 -0.0112 0.100 Uiso 1 1 d
H19 H 0.1890 0.2640 -0.0102 0.100 Uiso 1 1 d
H20 H 0.052(3) 0.132(2) -0.0150(12) 0.061 Uiso 1 1 d
H21 H 0.152(3) 0.112(2) -0.0540(14) 0.061 Uiso 1 1 d
H22 H 0.115(3) 0.038(2) -0.0190(12) 0.061 Uiso 1 1 d
H23 H 0.4079 0.0657 0.0302 0.130 Uiso 1 1 d
H24 H 0.3443 0.0320 -0.0192 0.130 Uiso 1 1 d
H25 H 0.4212 0.1237 -0.0182 0.130 Uiso 1 1 d
H26 H 0.1711 -0.0218 0.1278 0.168 Uiso 1 1 d
H27 H 0.0952 -0.0329 0.0778 0.168 Uiso 1 1 d
H28 H 0.2461 -0.0448 0.0788 0.168 Uiso 1 1 d
H29 H 0.0372 0.1747 0.1338 0.128 Uiso 1 1 d
H30 H 0.0430 0.2317 0.0848 0.128 Uiso 1 1 d
H31 H -0.0312 0.1389 0.0858 0.128 Uiso 1 1 d
H32 H 0.695(3) 0.2672(19) 0.1932(11) 0.039 Uiso 1 1 d

loop_
_atom_site_aniso_label
_atom_site_aniso_U_11
_atom_site_aniso_U_22
_atom_site_aniso_U_33
_atom_site_aniso_U_23
_atom_site_aniso_U_13
_atom_site_aniso_U_12
Si 0.0349(4) 0.0486(4) 0.0338(4) 0.0115(3) -0.0131(2) -0.0193(3)
O1 0.0239(7) 0.0346(8) 0.0265(7) -0.0006(6) -0.0063(5) -0.0033(6)
O2 0.0284(8) 0.0367(8) 0.0337(8) 0.0000(6) -0.0100(6) -0.0083(6)
O3 0.0488(10) 0.0368(9) 0.0677(12) 0.0023(8) 0.0088(9) 0.0218(8)
C1 0.0208(9) 0.0234(9) 0.0263(9) 0.0005(7) -0.0011(7) 0.0007(7)
C2 0.0291(10) 0.0230(10) 0.0379(12) 0.0005(8) -0.0029(8) 0.0067(8)
C3 0.0332(11) 0.0187(9) 0.0406(12) 0.0022(8) -0.0038(9) -0.0003(8)
C4 0.0221(9) 0.0209(9) 0.0252(9) 0.0000(7) -0.0045(7) -0.0021(7)
C5 0.0268(10) 0.0271(10) 0.0279(10) 0.0045(8) 0.0025(8) -0.0042(8)
C6 0.0306(11) 0.0338(11) 0.0363(12) 0.0012(9) 0.0107(9) 0.0030(9)
C7 0.0286(10) 0.0236(9) 0.0274(9) -0.0007(7) 0.0003(8) 0.0030(8)
C8 0.0235(9) 0.0205(9) 0.0228(9) 0.0006(7) -0.0042(7) 0.0003(7)
C9 0.0207(8) 0.0191(8) 0.0225(9) -0.0001(7) -0.0002(7) 0.0008(7)
C10 0.0332(11) 0.0302(10) 0.0234(9) 0.0008(8) 0.0024(8) 0.0037(9)
C11 0.097(2) 0.0371(13) 0.0314(12) 0.0096(10) 0.0180(13) 0.0058(14)
C12 0.0344(11) 0.0228(10) 0.0415(12) 0.0063(8) 0.0070(9) -0.0002(8)
C13 0.0487(14) 0.0239(10) 0.0495(14) 0.0090(10) 0.0054(11) 0.0053(10)
C14 0.0341(11) 0.0258(10) 0.0392(11) -0.0016(8) -0.0039(9) 0.0072(8)
C15 0.0367(12) 0.0590(15) 0.0308(11) 0.0010(10) -0.0080(9) -0.0090(11)
C16 0.118(3) 0.083(2) 0.0529(17) 0.0332(17) -0.028(2) -0.055(2)
C17 0.0488(15) 0.0707(19) 0.0355(13) -0.0005(13) -0.0149(12) -0.0113(14)
C18 0.0500(19) 0.203(5) 0.062(2) -0.054(3) -0.0114(16) 0.023(3)
C19 0.238(6) 0.070(2) 0.118(4) 0.053(2) -0.113(4) -0.097(3)
C20 0.0281(14) 0.237(6) 0.0544(19) -0.007(3) -0.0041(13) 0.006(2)

loop_
_atom_type_symbol
_atom_type_description
_atom_type_scat_dispersion_real
_atom_type_scat_dispersion_imag
_atom_type_scat_source
C C 0.0033 0.0016 'International Tables Vol C Tables 4.2.6.8 and 6.1.1.4'
H H 0.0000 0.0000 'International Tables Vol C Tables 4.2.6.8 and 6.1.1.4'
O O 0.0106 0.0060 'International Tables Vol C Tables 4.2.6.8 and 6.1.1.4'
Si Si 0.0817 0.0704 'International Tables Vol C Tables 4.2.6.8 and 6.1.1.4'

loop_
_geom_angle_atom_site_label_1
_geom_angle_atom_site_label_2
_geom_angle_atom_site_label_3
_geom_angle
O1 Si C19 108.26(15)
O1 Si C20 110.35(15)
C19 Si C20 108.4(3)
O1 Si C15 105.12(9)
C19 Si C15 113.0(2)
C20 Si C15 111.68(16)
C1 O1 Si 127.21(12)
O1 C1 C2 109.05(16)
O1 C1 C9 109.66(15)
C2 C1 C9 102.02(15)
C1 C2 C3 103.61(16)
C2 C3 C4 106.49(15)
O2 C4 C5 109.31(15)
O2 C4 C3 112.15(15)
C5 C4 C3 110.77(16)
O2 C4 C9 108.95(15)
C5 C4 C9 110.98(15)
C3 C4 C9 104.60(15)
C6 C5 C4 114.57(16)
C7 C6 C5 109.64(17)
C8 C7 C14 108.15(18)
C8 C7 C6 122.79(18)
C14 C7 C6 127.83(18)
C7 C8 C9 127.17(17)
C7 C8 C12 114.92(17)
C9 C8 C12 112.91(16)
C8 C9 C1 116.01(15)
C8 C9 C4 111.56(15)
C1 C9 C4 103.45(14)
C8 C9 C10 99.87(14)
C1 C9 C10 109.47(15)
C4 C9 C10 117.07(15)
C11 C10 C9 107.58(16)
C12 C11 C10 106.41(18)
C8 C12 C13 103.43(17)
C8 C12 C11 98.21(17)
C13 C12 C11 117.8(2)
C14 C13 C12 105.11(17)
O3 C14 C7 126.5(2)
O3 C14 C13 125.2(2)
C7 C14 C13 108.17(17)
C16 C15 C18 109.3(3)
C16 C15 C17 109.7(2)
C18 C15 C17 108.2(3)
C16 C15 Si 108.9(2)
C18 C15 Si 110.0(2)
C17 C15 Si 110.69(18)

loop_
_geom_bond_atom_site_label_1
_geom_bond_atom_site_label_2
_geom_bond_distance
Si O1 1.6357(14)
Si C19 1.836(4)
Si C20 1.848(4)
Si C15 1.867(2)
O1 C1 1.427(2)
O2 C4 1.433(2)
O3 C14 1.220(3)
C1 C2 1.523(3)
C1 C9 1.541(2)
C2 C3 1.531(3)
C3 C4 1.554(3)
C4 C5 1.540(3)
C4 C9 1.558(2)
C5 C6 1.530(3)
C6 C7 1.498(3)
C7 C8 1.327(3)
C7 C14 1.474(3)
C8 C9 1.488(2)
C8 C12 1.494(3)
C9 C10 1.566(3)
C10 C11 1.539(3)
C11 C12 1.539(3)
C12 C13 1.524(3)
C13 C14 1.521(3)
C15 C16 1.518(4)
C15 C18 1.521(5)
C15 C17 1.536(3)
